data_4034016
loop_
_publ_author_name
'R\'emond, Maxime'
'Zheng, Zheng'
'Jeanneau, Erwann'
'Andraud, Chantal'
'Bretonni\`ere, Yann'
'Redon, S\'ebastien'

_publ_section_title
;
 4,5,5-Trimethyl-2,5-dihydrofuran-Based Electron-Withdrawing Groups for
 NIR-Emitting Push-Pull Dipolar Fluorophores.
;
_journal_issue 16
_journal_name_full 'The Journal of organic chemistry'
_journal_page_first 9965
_journal_page_last 9974
_journal_paper_doi 10.1021/acs.joc.9b01120
_journal_volume 84
_journal_year 2019
_chemical_absolute_configuration ad
_chemical_formula_moiety 'C20 H15 N5 O S, 2(C H4 O)'
_chemical_formula_sum 'C22 H23 N5 O3 S'
_chemical_formula_weight 437.51
_space_group_IT_number 43
_space_group_name_Hall 'F 2 -2d'
_space_group_name_H-M_alt 'F d d 2'
_symmetry_cell_setting orthorhombic
_symmetry_space_group_name_Hall 'F 2 -2d'
_symmetry_space_group_name_H-M 'F d d 2'
_atom_sites_solution_hydrogens difmap
_atom_sites_solution_primary direct
_cell_angle_alpha 90
_cell_angle_beta 90
_cell_angle_gamma 90
_cell_formula_units_Z 16
_cell_length_a 55.259(2)
_cell_length_b 21.9278(9)
_cell_length_c 7.1347(3)
_cell_measurement_reflns_used 15189
_cell_measurement_temperature 150
_cell_measurement_theta_max 67.1160
_cell_measurement_theta_min 4.0100
_cell_volume 8645.2(6)
_computing_cell_refinement
;
CrysAlisPro, Agilent Technologies,
Version 1.171.36.28 (release 01-02-2013 CrysAlis171 .NET)
(compiled Feb  1 2013,16:14:44)
;
_computing_data_collection
;
CrysAlisPro, Agilent Technologies,
Version 1.171.36.28 (release 01-02-2013 CrysAlis171 .NET)
(compiled Feb  1 2013,16:14:44)
;
_computing_data_reduction
;
CrysAlisPro, Agilent Technologies,
Version 1.171.36.28 (release 01-02-2013 CrysAlis171 .NET)
(compiled Feb  1 2013,16:14:44)
;
_computing_molecular_graphics 'CAMERON (Watkin et al., 1996)'
_computing_publication_material 'CRYSTALS (Betteridge et al., 2003)'
_computing_structure_refinement 'CRYSTALS (Betteridge et al., 2003)'
_computing_structure_solution 'SIR92 (Altomare et al., 1994)'
_diffrn_ambient_temperature 150
_diffrn_detector_area_resol_mean 10.4678
_diffrn_measured_fraction_theta_full 1.000
_diffrn_measured_fraction_theta_max 0.976
_diffrn_measurement_device_type 'Xcalibur, Atlas, Gemini ultra'
_diffrn_measurement_method \w
_diffrn_radiation_monochromator mirror
_diffrn_radiation_source 'Enhance Ultra (Cu) X-ray Source'
_diffrn_radiation_type 'Cu K\a'
_diffrn_radiation_wavelength 1.5418
_diffrn_reflns_av_R_equivalents 0.074
_diffrn_reflns_limit_h_max 58
_diffrn_reflns_limit_h_min -65
_diffrn_reflns_limit_k_max 25
_diffrn_reflns_limit_k_min -26
_diffrn_reflns_limit_l_max 8
_diffrn_reflns_limit_l_min -8
_diffrn_reflns_number 38356
_diffrn_reflns_theta_full 66.305
_diffrn_reflns_theta_max 68.592
_diffrn_reflns_theta_min 3.199
_diffrn_standards_number 0
_exptl_absorpt_coefficient_mu 1.618
_exptl_absorpt_correction_T_max 0.746
_exptl_absorpt_correction_T_min 0.549
_exptl_absorpt_correction_type analytical
_exptl_absorpt_process_details
;
CrysAlisPro, Agilent Technologies,
Version 1.171.36.28 (release 01-02-2013 CrysAlis171 .NET)
(compiled Feb  1 2013,16:14:44)
Analytical numeric absorption correction using a multifaceted crystal
			model based on expressions derived by R.C. Clark & J.S. Reid.
(Clark, R. C. & Reid, J. S. (1995). Acta Cryst. A51, 887-897)
;
_exptl_crystal_colour colorless
_exptl_crystal_density_diffrn 1.345
_exptl_crystal_density_meas ?
_exptl_crystal_density_method 'not measured'
_exptl_crystal_description plate
_exptl_crystal_F_000 3680
_exptl_crystal_size_max 0.550
_exptl_crystal_size_mid 0.458
_exptl_crystal_size_min 0.216
_refine_diff_density_max 0.51
_refine_diff_density_min -0.36
_refine_ls_abs_structure_details
; 
 Parsons, Flack & Wagner (2013), 
 1739 Friedel Pairs 
;
_refine_ls_abs_structure_Flack 0.164(3)
_refine_ls_extinction_method None
_refine_ls_goodness_of_fit_ref 1.0196
_refine_ls_hydrogen_treatment mixed
_refine_ls_matrix_type full
_refine_ls_number_parameters 296
_refine_ls_number_reflns 3866
_refine_ls_number_restraints 11
_refine_ls_R_factor_all 0.0441
_refine_ls_R_factor_gt 0.0437
_refine_ls_shift/su_max 0.0024594
_refine_ls_shift/su_mean 0.0001037
_refine_ls_structure_factor_coef Fsqd
_refine_ls_weighting_details
;
 Method= Modified Sheldrick 
 w=1/[\s^2^(F^2^) + ( 0.10P)^2^ +16.86P] 
 ,where P=(max(Fo^2^,0) + 2Fc^2^)/3 
;
_refine_ls_weighting_scheme calc
_refine_ls_wR_factor_all 0.1287
_refine_ls_wR_factor_gt 0.1274
_refine_ls_wR_factor_ref 0.1271
_reflns_limit_h_max 65
_reflns_limit_h_min 0
_reflns_limit_k_max 26
_reflns_limit_k_min 0
_reflns_limit_l_max 8
_reflns_limit_l_min -8
_reflns_number_gt 3838
_reflns_number_total 3868
_reflns_threshold_expression I>2.0\s(I)
_oxford_diffrn_Wilson_B_factor 2.12
_oxford_diffrn_Wilson_scale 0.66
_oxford_refine_ls_r_factor_ref 0.0426
_oxford_refine_ls_scale 1.294(8)
_oxford_reflns_number_all 3868
_cod_data_source_file jo9b01120_si_003.cif
_cod_data_source_block I
_cod_depositor_comments
;
The following automatic conversions were performed:

data item '_exptl_crystal_density_meas' value 'not measured' was
changed to '?' -- the value is perceived as not measured.

Automatic conversion script
Id: cif_fix_values 6909 2019-04-08 15:41:33Z antanas 
;
_cod_original_sg_symbol_H-M 'F d d 2 '
_cod_database_code 4034016
_oxford_refine_reflns_threshold_expression_ref I>-10.0\s(I)
_oxford_hooft_y 0.153(8)
_oxford_bijvoet_difference 0.164(3)
_oxford_refined_flack_x 0.197(12)

loop_
_symmetry_equiv_pos_as_xyz
x,y,z
x,y+1/2,z+1/2
x+1/2,y,z+1/2
x+1/2,y+1/2,z
-x+1/4,y+1/4,z+1/4
-x+1/4,y+3/4,z+3/4
-x+3/4,y+1/4,z+3/4
-x+3/4,y+3/4,z+1/4
x+1/4,-y+1/4,z+1/4
x+1/4,-y+3/4,z+3/4
x+3/4,-y+1/4,z+3/4
x+3/4,-y+3/4,z+1/4
-x+1/2,-y,z+1/2
-x+1/2,-y+1/2,z+1
-x+1,-y,z+1
-x+1,-y+1/2,z+1/2

loop_
_atom_site_label
_atom_site_type_symbol
_atom_site_fract_x
_atom_site_fract_y
_atom_site_fract_z
_atom_site_U_iso_or_equiv
_atom_site_occupancy
_atom_site_adp_type
_atom_site_refinement_flags_posn
S1 S 0.585581(10) 0.75770(3) 0.06744(13) 0.0257 1.0000 Uani .
C2 C 0.61646(4) 0.77104(11) 0.0362(4) 0.0235 1.0000 Uani .
C3 C 0.63034(4) 0.71927(11) 0.0690(3) 0.0212 1.0000 Uani .
N4 N 0.61578(4) 0.66947(9) 0.1307(3) 0.0199 1.0000 Uani .
C5 C 0.59104(4) 0.68257(11) 0.1275(3) 0.0207 1.0000 Uani .
C6 C 0.57340(4) 0.64065(11) 0.1615(3) 0.0199 1.0000 Uani .
C7 C 0.58024(4) 0.57779(11) 0.1854(4) 0.0219 1.0000 Uani .
O8 O 0.56487(3) 0.53597(8) 0.1900(3) 0.0284 1.0000 Uani .
C9 C 0.60575(4) 0.56734(11) 0.2098(4) 0.0215 1.0000 Uani .
C10 C 0.62322(4) 0.61257(11) 0.1907(3) 0.0209 1.0000 Uani D
N11 N 0.64682(4) 0.60212(10) 0.2180(3) 0.0257 1.0000 Uani D
C12 C 0.61396(4) 0.50827(11) 0.2625(4) 0.0239 1.0000 Uani .
N13 N 0.62146(4) 0.46119(10) 0.3007(4) 0.0337 1.0000 Uani .
C14 C 0.54725(4) 0.65678(11) 0.1360(4) 0.0214 1.0000 Uani .
C15 C 0.52901(4) 0.64001(10) 0.2818(4) 0.0229 1.0000 Uani .
C16 C 0.53657(4) 0.70823(11) 0.2648(4) 0.0227 1.0000 Uani .
C17 C 0.55105(5) 0.73310(11) 0.4150(4) 0.0261 1.0000 Uani .
N18 N 0.56272(5) 0.75171(11) 0.5334(4) 0.0360 1.0000 Uani .
C19 C 0.51977(5) 0.75094(13) 0.1819(4) 0.0307 1.0000 Uani .
N20 N 0.50604(5) 0.78233(14) 0.1111(4) 0.0477 1.0000 Uani .
C21 C 0.53642(5) 0.60933(12) 0.4614(4) 0.0273 1.0000 Uani .
H213 H 0.5257 0.6203 0.5637 0.0427 1.0000 Uiso R
H212 H 0.5359 0.5648 0.4398 0.0425 1.0000 Uiso R
H211 H 0.5528 0.6202 0.4948 0.0417 1.0000 Uiso R
C22 C 0.50346(5) 0.62353(14) 0.2249(4) 0.0322 1.0000 Uani .
H221 H 0.4924 0.6289 0.3320 0.0483 1.0000 Uiso R
H222 H 0.5033 0.5815 0.1864 0.0479 1.0000 Uiso R
H223 H 0.4975 0.6471 0.1252 0.0474 1.0000 Uiso R
C23 C 0.54000(5) 0.65714(13) -0.0673(4) 0.0284 1.0000 Uani .
H233 H 0.5243 0.6732 -0.0791 0.0442 1.0000 Uiso R
H232 H 0.5404 0.6152 -0.1087 0.0435 1.0000 Uiso R
H231 H 0.5518 0.6809 -0.1333 0.0438 1.0000 Uiso R
C24 C 0.65500(5) 0.72051(12) 0.0317(4) 0.0272 1.0000 Uani .
C25 C 0.66509(5) 0.77508(14) -0.0288(4) 0.0293 1.0000 Uani .
C26 C 0.65121(5) 0.82709(12) -0.0532(4) 0.0291 1.0000 Uani .
C27 C 0.62651(5) 0.82537(12) -0.0225(4) 0.0278 1.0000 Uani .
H271 H 0.6169 0.8597 -0.0377 0.0340 1.0000 Uiso R
H261 H 0.6582 0.8640 -0.0872 0.0356 1.0000 Uiso R
H251 H 0.6820 0.7754 -0.0494 0.0358 1.0000 Uiso R
H241 H 0.6648 0.6857 0.0456 0.0316 1.0000 Uiso R
O28 O 0.56484(4) 0.41696(8) 0.1393(3) 0.0326 1.0000 Uani D
C29 C 0.56192(5) 0.39046(14) 0.3192(5) 0.0398 1.0000 Uani .
H292 H 0.5590 0.3468 0.3059 0.0599 1.0000 Uiso R
H293 H 0.5764 0.3954 0.3916 0.0605 1.0000 Uiso R
H291 H 0.5491 0.4079 0.3875 0.0601 1.0000 Uiso R
H281 H 0.5673(7) 0.4537(9) 0.163(6) 0.050(2) 1.0000 Uiso D
O30 O 0.54169(10) 0.8925(3) 0.3021(8) 0.1332 1.0000 Uani D
C31 C 0.52389(9) 0.9387(3) 0.2761(8) 0.0937 1.0000 Uani .
H312 H 0.5250 0.9554 0.1482 0.1418 1.0000 Uiso R
H313 H 0.5261 0.9754 0.3631 0.1412 1.0000 Uiso R
H311 H 0.5074 0.9234 0.2948 0.1421 1.0000 Uiso R
H301 H 0.5456(19) 0.901(5) 0.415(6) 0.193(2) 1.0000 Uiso D
H112 H 0.6508(4) 0.5645(9) 0.252(5) 0.0315(19) 1.0000 Uiso D
H111 H 0.6566(4) 0.6314(9) 0.244(5) 0.0326(19) 1.0000 Uiso D

loop_
_atom_site_aniso_label
_atom_site_aniso_U_11
_atom_site_aniso_U_22
_atom_site_aniso_U_33
_atom_site_aniso_U_23
_atom_site_aniso_U_13
_atom_site_aniso_U_12
S1 0.0222(3) 0.0179(3) 0.0369(3) 0.0067(3) 0.0020(2) 0.0027(2)
C2 0.0231(11) 0.0215(12) 0.0261(12) 0.0013(10) 0.0018(10) -0.0001(9)
C3 0.0252(11) 0.0177(11) 0.0208(11) 0.0018(9) 0.0003(9) -0.0016(9)
N4 0.0197(9) 0.0147(9) 0.0253(10) 0.0022(8) 0.0003(8) 0.0006(7)
C5 0.0204(11) 0.0192(11) 0.0226(11) 0.0023(9) 0.0007(9) 0.0022(9)
C6 0.0197(11) 0.0172(11) 0.0228(11) 0.0012(9) 0.0009(9) 0.0014(9)
C7 0.0236(11) 0.0193(12) 0.0228(11) -0.0028(9) 0.0010(9) 0.0009(9)
O8 0.0255(8) 0.0188(8) 0.0409(11) -0.0008(8) 0.0035(8) -0.0026(7)
C9 0.0250(11) 0.0144(11) 0.0252(11) 0.0019(9) 0.0026(10) 0.0032(9)
C10 0.0250(11) 0.0152(11) 0.0225(11) -0.0008(9) 0.0015(9) 0.0032(9)
N11 0.0211(10) 0.0177(10) 0.0382(12) 0.0005(9) -0.0037(9) 0.0021(8)
C12 0.0237(12) 0.0190(13) 0.0289(13) -0.0001(10) -0.0005(9) -0.0002(9)
N13 0.0344(12) 0.0217(12) 0.0450(15) 0.0059(11) 0.0022(11) 0.0021(9)
C14 0.0226(12) 0.0184(11) 0.0231(12) -0.0004(9) -0.0010(9) 0.0030(9)
C15 0.0212(11) 0.0192(11) 0.0283(12) 0.0009(10) 0.0008(10) -0.0002(9)
C16 0.0222(11) 0.0211(12) 0.0247(12) 0.0006(10) -0.0012(9) 0.0039(9)
C17 0.0277(12) 0.0227(12) 0.0280(13) -0.0014(10) 0.0066(11) 0.0000(10)
N18 0.0408(13) 0.0344(12) 0.0328(13) -0.0042(11) -0.0009(11) -0.0101(10)
C19 0.0302(13) 0.0268(13) 0.0353(14) 0.0004(12) 0.0013(11) 0.0064(11)
N20 0.0463(15) 0.0445(15) 0.0522(16) 0.0100(13) 0.0026(13) 0.0212(12)
C21 0.0265(12) 0.0274(13) 0.0280(13) 0.0043(11) 0.0037(10) 0.0004(10)
C22 0.0227(12) 0.0374(15) 0.0366(14) -0.0019(12) -0.0007(11) -0.0057(10)
C23 0.0285(13) 0.0323(14) 0.0244(13) -0.0010(10) -0.0026(10) 0.0031(10)
C24 0.0234(12) 0.0253(12) 0.0329(13) 0.0053(11) 0.0027(10) 0.0012(10)
C25 0.0271(13) 0.0301(14) 0.0308(13) 0.0053(11) 0.0048(11) -0.0037(10)
C26 0.0320(13) 0.0258(13) 0.0296(13) 0.0059(10) 0.0001(11) -0.0073(10)
C27 0.0337(14) 0.0196(12) 0.0302(13) 0.0034(10) 0.0013(11) 0.0017(10)
O28 0.0375(10) 0.0206(9) 0.0396(11) -0.0011(8) 0.0030(8) -0.0006(8)
C29 0.0339(14) 0.0411(17) 0.0444(17) 0.0062(15) -0.0022(13) -0.0058(11)
O30 0.101(3) 0.198(6) 0.101(4) -0.033(4) -0.024(3) -0.022(3)
C31 0.059(3) 0.147(5) 0.075(3) 0.035(4) -0.002(2) -0.018(3)

loop_
_atom_type_symbol
_atom_type_scat_dispersion_real
_atom_type_scat_dispersion_imag
_atom_type_scat_Cromer_Mann_a1
_atom_type_scat_Cromer_Mann_b1
_atom_type_scat_Cromer_Mann_a2
_atom_type_scat_Cromer_Mann_b2
_atom_type_scat_Cromer_Mann_a3
_atom_type_scat_Cromer_Mann_b3
_atom_type_scat_Cromer_Mann_a4
_atom_type_scat_Cromer_Mann_b4
_atom_type_scat_Cromer_Mann_c
_atom_type_scat_source
C 0.0181 0.0091 2.3100 20.8439 1.0200 10.2075 1.5886 0.5687 0.8650 51.6512 0.2156 'International Tables Vol C 4.2.6.8 and 6.1.1.4'
H 0.0000 0.0000 0.4930 10.5109 0.3229 26.1257 0.1402 3.1424 0.0408 57.7998 0.0030 'International Tables Vol C 4.2.6.8 and 6.1.1.4'
N 0.0311 0.0180 12.2126 0.0057 3.1322 9.8933 2.0125 28.9975 1.1663 0.5826 -11.5290 'International Tables Vol C 4.2.6.8 and 6.1.1.4'
O 0.0492 0.0322 3.0485 13.2771 2.2868 5.7011 1.5463 0.3239 0.8670 32.9089 0.2508 'International Tables Vol C 4.2.6.8 and 6.1.1.4'
S 0.3331 0.5567 6.9053 1.4679 5.2034 22.2151 1.4379 0.2536 1.5863 56.1720 0.8669 'International Tables Vol C 4.2.6.8 and 6.1.1.4'

loop_
_geom_angle_atom_site_label_1
_geom_angle_atom_site_label_2
_geom_angle_atom_site_label_3
_geom_angle
_geom_angle_publ_flag
C2 S1 C5 91.19(11) yes
S1 C2 C3 112.40(18) yes
S1 C2 C27 125.2(2) yes
C3 C2 C27 122.3(2) yes
C2 C3 N4 111.5(2) yes
C2 C3 C24 119.6(2) yes
N4 C3 C24 128.9(2) yes
C3 N4 C5 112.93(19) yes
C3 N4 C10 128.2(2) yes
C5 N4 C10 118.82(19) yes
N4 C5 S1 111.76(17) yes
N4 C5 C6 124.0(2) yes
S1 C5 C6 124.25(19) yes
C5 C6 C7 118.7(2) yes
C5 C6 C14 120.6(2) yes
C7 C6 C14 119.6(2) yes
C6 C7 O8 121.8(2) yes
C6 C7 C9 115.1(2) yes
O8 C7 C9 123.1(2) yes
C7 C9 C10 123.7(2) yes
C7 C9 C12 119.3(2) yes
C10 C9 C12 117.0(2) yes
C9 C10 N4 117.9(2) yes
C9 C10 N11 122.7(2) yes
N4 C10 N11 119.3(2) yes
C10 N11 H112 116.2(14) no
C10 N11 H111 121.1(15) no
H112 N11 H111 119(2) no
C9 C12 N13 177.1(3) yes
C6 C14 C15 120.5(2) yes
C6 C14 C16 117.4(2) yes
C15 C14 C16 61.04(15) yes
C6 C14 C23 112.0(2) yes
C15 C14 C23 119.5(2) yes
C16 C14 C23 117.4(2) yes
C14 C15 C16 61.88(16) yes
C14 C15 C21 121.3(2) yes
C16 C15 C21 115.0(2) yes
C14 C15 C22 120.1(2) yes
C16 C15 C22 117.3(2) yes
C21 C15 C22 112.1(2) yes
C15 C16 C14 57.08(15) yes
C15 C16 C17 117.0(2) yes
C14 C16 C17 119.8(2) yes
C15 C16 C19 118.8(2) yes
C14 C16 C19 117.9(2) yes
C17 C16 C19 114.5(2) yes
C16 C17 N18 178.7(3) yes
C16 C19 N20 176.5(3) yes
C15 C21 H213 111.3 no
C15 C21 H212 107.5 no
H213 C21 H212 110.2 no
C15 C21 H211 110.8 no
H213 C21 H211 108.9 no
H212 C21 H211 108.1 no
C15 C22 H221 110.0 no
C15 C22 H222 108.3 no
H221 C22 H222 109.3 no
C15 C22 H223 113.6 no
H221 C22 H223 107.6 no
H222 C22 H223 107.9 no
C14 C23 H233 109.5 no
C14 C23 H232 106.5 no
H233 C23 H232 110.7 no
C14 C23 H231 107.2 no
H233 C23 H231 112.3 no
H232 C23 H231 110.5 no
C3 C24 C25 118.0(2) yes
C3 C24 H241 121.8 no
C25 C24 H241 120.1 no
C24 C25 C26 121.8(2) yes
C24 C25 H251 116.8 no
C26 C25 H251 121.5 no
C25 C26 C27 120.3(2) yes
C25 C26 H261 121.3 no
C27 C26 H261 118.4 no
C26 C27 C2 117.9(2) yes
C26 C27 H271 121.8 no
C2 C27 H271 120.3 no
C29 O28 H281 103(3) no
O28 C29 H292 109.5 no
O28 C29 H293 110.2 no
H292 C29 H293 107.7 no
O28 C29 H291 112.8 no
H292 C29 H291 108.8 no
H293 C29 H291 107.7 no
C31 O30 H301 98(7) no
O30 C31 H312 109.9 no
O30 C31 H313 113.5 no
H312 C31 H313 105.2 no
O30 C31 H311 112.4 no
H312 C31 H311 108.3 no
H313 C31 H311 107.2 no

loop_
_geom_bond_atom_site_label_1
_geom_bond_atom_site_label_2
_geom_bond_distance
_geom_bond_publ_flag
S1 C2 1.746(2) yes
S1 C5 1.729(2) yes
C2 C3 1.390(3) yes
C2 C27 1.379(3) yes
C3 N4 1.426(3) yes
C3 C24 1.389(3) yes
N4 C5 1.397(3) yes
N4 C10 1.382(3) yes
C5 C6 1.362(3) yes
C6 C7 1.439(3) yes
C6 C14 1.499(3) yes
C7 O8 1.250(3) yes
C7 C9 1.439(3) yes
C9 C10 1.391(3) yes
C9 C12 1.423(3) yes
C10 N11 1.338(3) yes
N11 H112 0.889(17) no
N11 H111 0.859(17) no
C12 N13 1.145(4) yes
C14 C15 1.495(3) yes
C14 C16 1.570(3) yes
C14 C23 1.505(4) yes
C15 C16 1.558(3) yes
C15 C21 1.504(4) yes
C15 C22 1.513(3) yes
C16 C17 1.444(4) yes
C16 C19 1.445(4) yes
C17 N18 1.139(4) yes
C19 N20 1.142(4) yes
C21 H213 0.970 no
C21 H212 0.988 no
C21 H211 0.968 no
C22 H221 0.986 no
C22 H222 0.961 no
C22 H223 0.939 no
C23 H233 0.938 no
C23 H232 0.966 no
C23 H231 0.957 no
C24 C25 1.389(4) yes
C24 H241 0.940 no
C25 C26 1.385(4) yes
C25 H251 0.949 no
C26 C27 1.383(4) yes
C26 H261 0.930 no
C27 H271 0.929 no
O28 C29 1.418(4) yes
O28 H281 0.835(18) no
C29 H292 0.977 no
C29 H293 0.960 no
C29 H291 0.940 no
O30 C31 1.424(9) yes
O30 H301 0.85(2) no
C31 H312 0.985 no
C31 H313 1.025 no
C31 H311 0.978 no

loop_
_geom_hbond_atom_site_label_D
_geom_hbond_atom_site_label_H
_geom_hbond_atom_site_label_A
_geom_hbond_site_symmetry_A
_geom_hbond_angle_DHA
_geom_hbond_distance_DH
_geom_hbond_distance_HA
_geom_hbond_distance_DA
_geom_hbond_publ_flag
C27 H271 N13 2_554 135 0.93 2.52 3.246(4) yes
C24 H241 O30 6_644 146 0.94 2.59 3.410(4) yes
O28 H281 O8 . 165(4) 0.835 1.819 2.634(4) yes
O30 H301 O28 2_555 162(11) 0.853 1.955 2.777(4) yes
N11 H112 N18 6_644 138.7(19) 0.889 2.450 3.172(4) yes
N11 H111 O28 5_655 152(3) 0.859 2.044 2.829(4) yes
